data_2012797
loop_
_publ_author_name
'Merz, Klaus'
'Driess, Matthias'

_publ_section_title
;
 Germanium(IV) chloride at 193K
;
_journal_issue 7
_journal_name_full 'Acta Crystallographica Section C'
_journal_page_first i101
_journal_page_last i102
_journal_paper_doi 10.1107/S0108270102010351
_journal_volume 58
_journal_year 2002
_chemical_formula_iupac 'Ge Cl4'
_chemical_formula_moiety 'Ge Cl4'
_chemical_formula_structural 'Ge Cl4'
_chemical_formula_sum 'Cl4 Ge'
_chemical_formula_weight 214.39
_chemical_name_systematic ?
_space_group_IT_number 14
_symmetry_cell_setting monoclinic
_symmetry_space_group_name_Hall '-P 2ybc'
_symmetry_space_group_name_H-M 'P 1 21/c 1'
_atom_sites_solution_primary direct
_atom_sites_solution_secondary difmap
_cell_angle_alpha 90.00
_cell_angle_beta 103.075(6)
_cell_angle_gamma 90.00
_cell_formula_units_Z 4
_cell_length_a 9.690(3)
_cell_length_b 6.451(2)
_cell_length_c 9.774(3)
_cell_measurement_reflns_used 347
_cell_measurement_temperature 193(2)
_cell_measurement_theta_max 21.34
_cell_measurement_theta_min 3.23
_cell_volume 595.1(3)
_computing_cell_refinement 'SAINT (Siemens, 1996)'
_computing_data_collection 'SMART (Siemens, 1996)'
_computing_data_reduction SAINT
_computing_molecular_graphics SHELXTL
_computing_publication_material SHELXTL
_computing_structure_refinement SHELXTL
_computing_structure_solution 'SHELXTL (Siemens, 1996)'
_diffrn_ambient_temperature 193(2)
_diffrn_measured_fraction_theta_full 0.950
_diffrn_measured_fraction_theta_max 0.914
_diffrn_measurement_device_type 'Siemens CCD area-detector'
_diffrn_measurement_method \w
_diffrn_radiation_monochromator graphite
_diffrn_radiation_source 'fine-focus sealed tube'
_diffrn_radiation_type MoK\a
_diffrn_radiation_wavelength 0.71073
_diffrn_reflns_av_R_equivalents 0.0182
_diffrn_reflns_av_sigmaI/netI 0.0390
_diffrn_reflns_limit_h_max 10
_diffrn_reflns_limit_h_min -7
_diffrn_reflns_limit_k_max 7
_diffrn_reflns_limit_k_min -3
_diffrn_reflns_limit_l_max 11
_diffrn_reflns_limit_l_min -10
_diffrn_reflns_number 1423
_diffrn_reflns_theta_full 22.50
_diffrn_reflns_theta_max 24.99
_diffrn_reflns_theta_min 3.82
_exptl_absorpt_coefficient_mu 6.783
_exptl_absorpt_correction_T_max 0.258
_exptl_absorpt_correction_T_min 0.214
_exptl_absorpt_correction_type multi-scan
_exptl_crystal_colour colourless
_exptl_crystal_density_diffrn 2.393
_exptl_crystal_density_method 'not measured'
_exptl_crystal_description cylinder
_exptl_crystal_F_000 400
_exptl_crystal_size_max 0.4
_exptl_crystal_size_mid 0.2
_exptl_crystal_size_min 0.2
_refine_diff_density_max 0.541
_refine_diff_density_min -0.538
_refine_ls_extinction_coef 0.0293(19)
_refine_ls_extinction_expression Fc^*^=kFc[1+0.001xFc^2^\l^3^/sin(2\q)]^-1/4^
_refine_ls_extinction_method SHELXL97
_refine_ls_goodness_of_fit_ref 1.272
_refine_ls_matrix_type full
_refine_ls_number_parameters 47
_refine_ls_number_reflns 955
_refine_ls_number_restraints 0
_refine_ls_restrained_S_all 1.272
_refine_ls_R_factor_all 0.0268
_refine_ls_R_factor_gt 0.0255
_refine_ls_shift/su_max 0.001
_refine_ls_shift/su_mean 0.000
_refine_ls_structure_factor_coef Fsqd
_refine_ls_weighting_details 'calc w = 1/[\s^2^(Fo^2^)+(0.0166P)^2^+0.5556P] where P = (Fo^2^+2Fc^2^)/3'
_refine_ls_weighting_scheme calc
_refine_ls_wR_factor_gt 0.0697
_refine_ls_wR_factor_ref 0.0714
_reflns_number_gt 905
_reflns_number_total 955
_reflns_threshold_expression I>2\s(I)
_cod_data_source_file br1378.cif
_cod_data_source_block I
_cod_original_cell_volume 595.1(4)
_cod_original_sg_symbol_H-M 'P 21/c'
_cod_original_formula_sum 'Ge Cl4'
_cod_database_code 2012797
_cod_database_fobs_code 2012797

loop_
_symmetry_equiv_pos_as_xyz
'x, y, z'
'-x, y+1/2, -z+1/2'
'-x, -y, -z'
'x, -y-1/2, z-1/2'

loop_
_atom_site_label
_atom_site_fract_x
_atom_site_fract_y
_atom_site_fract_z
_atom_site_U_iso_or_equiv
_atom_site_adp_type
_atom_site_calc_flag
_atom_site_refinement_flags
_atom_site_occupancy
_atom_site_disorder_assembly
_atom_site_disorder_group
_atom_site_type_symbol
Ge1 0.25164(4) 0.57350(5) 0.63977(4) 0.0232(2) Uani d . 1 . . Ge
Cl2 0.30205(13) 0.42188(16) 0.46770(11) 0.0426(3) Uani d . 1 . . Cl
Cl3 0.42835(11) 0.56946(15) 0.80965(10) 0.0375(3) Uani d . 1 . . Cl
Cl4 0.08347(12) 0.41974(16) 0.69787(12) 0.0428(3) Uani d . 1 . . Cl
Cl1 0.19210(12) 0.87990(15) 0.58530(11) 0.0405(3) Uani d . 1 . . Cl

loop_
_atom_site_aniso_label
_atom_site_aniso_U_11
_atom_site_aniso_U_22
_atom_site_aniso_U_33
_atom_site_aniso_U_12
_atom_site_aniso_U_13
_atom_site_aniso_U_23
Ge1 0.0252(3) 0.0219(3) 0.0212(3) 0.00010(13) 0.00244(17) 0.00034(13)
Cl2 0.0510(7) 0.0467(6) 0.0293(5) 0.0089(5) 0.0076(5) -0.0102(4)
Cl3 0.0330(6) 0.0420(6) 0.0312(5) 0.0006(4) -0.0059(4) -0.0024(4)
Cl4 0.0347(7) 0.0493(7) 0.0439(6) -0.0103(4) 0.0079(5) 0.0119(4)
Cl1 0.0504(7) 0.0248(5) 0.0439(6) 0.0056(4) 0.0058(5) 0.0055(4)

loop_
_atom_type_symbol
_atom_type_description
_atom_type_scat_dispersion_real
_atom_type_scat_dispersion_imag
_atom_type_scat_source
Cl Cl 0.1484 0.1585 'International Tables Vol C Tables 4.2.6.8 and 6.1.1.4'
Ge Ge 0.1547 1.8001 'International Tables Vol C Tables 4.2.6.8 and 6.1.1.4'

loop_
_geom_angle_atom_site_label_1
_geom_angle_atom_site_label_2
_geom_angle_atom_site_label_3
_geom_angle
_geom_angle_publ_flag
Cl4 Ge1 Cl1 109.25(5) yes
Cl4 Ge1 Cl2 109.49(5) yes
Cl1 Ge1 Cl2 109.71(5) yes
Cl4 Ge1 Cl3 109.00(5) yes
Cl1 Ge1 Cl3 109.97(4) yes
Cl2 Ge1 Cl3 109.42(5) yes

loop_
_geom_bond_atom_site_label_1
_geom_bond_atom_site_label_2
_geom_bond_site_symmetry_2
_geom_bond_distance
_geom_bond_publ_flag
Ge1 Cl4 . 2.0930(12) yes
Ge1 Cl1 . 2.0938(12) yes
Ge1 Cl2 . 2.0966(12) yes
Ge1 Cl3 . 2.0984(12) yes

loop_
_cod_related_entry_id
_cod_related_entry_database
_cod_related_entry_code
1 ChemSpider 59611
